data_1518606
loop_
_publ_author_name
'Maja Edstrand'

_publ_section_title
;
 On the crystal structure of the antimony oxychloride Sb4O5Cl2 and
 isomorphous oxybromide
;
_journal_name_full 'Acta Chemica Scandinavica'
_journal_page_first 178
_journal_page_last 203
_journal_volume 1
_journal_year 1947
_chemical_formula_sum 'Cl2 O5 Sb4'
_chemical_formula_weight 637.94
_space_group_IT_number 14
_symmetry_cell_setting monoclinic
_symmetry_Int_Tables_number 14
_symmetry_space_group_name_Hall '-P 2ybc'
_symmetry_space_group_name_H-M 'P 1 21/c 1'
_cell_angle_alpha 90
_cell_angle_beta 97.27
_cell_angle_gamma 90
_cell_formula_units_Z 2
_cell_length_a 6.229
_cell_length_b 5.107
_cell_length_c 13.50
_cell_volume 426.003
_diffrn_ambient_temperature 293
_diffrn_radiation_probe x-ray
_diffrn_radiation_type CuK\a
_diffrn_radiation_wavelength 1.5418
_exptl_crystal_density_diffrn 4.973
_cod_data_source_file Acta-Chem-Scand-1947-1-178-203-1.cif
_cod_data_source_block Sb4O5Cl2
_cod_original_sg_symbol_H-M 'P 21/c'
_cod_database_code 1518606

loop_
_symmetry_equiv_pos_site_id
_symmetry_equiv_pos_as_xyz
1 x,y,z
2 -x,1/2+y,1/2-z
3 -x,-y,-z
4 x,1/2-y,1/2+z

loop_
_atom_site_label
_atom_site_type_symbol
_atom_site_thermal_displace_type
_atom_site_fract_x
_atom_site_fract_y
_atom_site_fract_z
_atom_site_occupancy
_atom_site_U_iso_or_equiv
Sb1 Sb Uiso 0.186(5) 0.225(5) 0.049(3) 1.000 0.0127
Sb2 Sb Uiso 0.796(5) 0.113(5) 0.203(3) 1.000 0.0127
O1 O Uiso 0.00000 0.50000 0.00000 1.000 0.0127
O2 O Uiso 0.13000 0.35000 0.18500 1.000 0.0127
O3 O Uiso 0.07000 0.05000 0.91500 1.000 0.0127
Cl Cl Uiso 0.510(10) 0.703(10) 0.115(5) 1.000 0.0127

loop_
_geom_angle_atom_site_label_1
_geom_angle_atom_site_label_2
_geom_angle_atom_site_label_3
_geom_angle
_geom_angle_site_symmetry_1
_geom_angle_site_symmetry_3
_geom_angle_publ_flag
O1 Sb1 O2 85.08 . . yes
O1 Sb1 O3 83.32 . 1_554 yes
O1 Sb1 O3 96.96 . 3_556 yes
O2 Sb1 O3 148.60 . 1_554 yes
O2 Sb1 O3 77.85 . 3_556 yes
O3 Sb1 O3 74.75 1_554 3_556 yes
O2 Sb2 O2 106.59 1_655 2_645 yes
O2 Sb2 O3 71.99 1_655 3_656 yes
O2 Sb2 O3 103.41 2_645 3_656 yes
Sb1 O1 Sb1 180.00 . 3_565 yes
Sb1 O2 Sb2 100.44 . 1_455 yes
Sb1 O2 Sb2 146.97 . 2_655 yes
Sb2 O2 Sb2 111.66 1_455 2_655 yes
Sb1 O3 Sb1 105.25 1_556 3_556 yes
Sb1 O3 Sb2 136.03 1_556 3_656 yes
Sb1 O3 Sb2 106.56 3_556 3_656 yes

loop_
_geom_bond_atom_site_label_1
_geom_bond_atom_site_label_2
_geom_bond_distance
_geom_bond_site_symmetry_2
_geom_bond_publ_flag
Sb1 O1 1.89(3) . yes
Sb1 O2 2.0155 . yes
Sb1 O3 2.0646 1_554 yes
Sb1 O3 2.2243 3_556 yes
Sb2 O2 2.4455 1_655 yes
Sb2 O2 2.0313 2_645 yes
Sb2 O3 2.0649 3_656 yes

loop_
_geom_torsion_atom_site_label_1
_geom_torsion_atom_site_label_2
_geom_torsion_atom_site_label_3
_geom_torsion_atom_site_label_4
_geom_torsion
_geom_torsion_site_symmetry_1
_geom_torsion_site_symmetry_3
_geom_torsion_site_symmetry_4
_geom_torsion_publ_flag
O1 Sb1 O2 Sb2 85.69 . . 1_455 no
O1 Sb1 O2 Sb2 -80.69 . . 2_655 no
O3 Sb1 O2 Sb2 17.11 1_554 . 1_455 no
O3 Sb1 O2 Sb2 -149.27 1_554 . 2_655 no
O3 Sb1 O2 Sb2 -12.53 3_556 . 1_455 no
O3 Sb1 O2 Sb2 -178.91 3_556 . 2_655 no
O2 Sb1 O3 Sb2 15.28 . 3_556 1_455 no
